data_7012403
loop_
_publ_author_name
'Ives, Christina'
'Fillis, Elaine L.'
'Hagadorn, John R.'

_publ_section_title
;
 Lithium, titanium and vanadium dithiocarboxylatesElectronic
 supplementary information (ESI) available: additional crystallographic
 details. See http://www.rsc.org/suppdata/dt/b2/b210691d/
;
_journal_issue 4
_journal_name_full 'Dalton Transactions'
_journal_page_first 527
_journal_paper_doi 10.1039/b210691d
_journal_year 2003
_chemical_formula_sum 'C83 H113 Cl2 N O S4 Ti'
_chemical_formula_weight 1387.78
_chemical_name_common (2,6-Trip2C6H3CS2)2TiCl2(py)2a2py
_space_group_IT_number 2
_symmetry_cell_setting triclinic
_symmetry_space_group_name_Hall '-P 1'
_symmetry_space_group_name_H-M 'P -1'
_atom_sites_solution_hydrogens geom
_atom_sites_solution_primary direct
_atom_sites_solution_secondary difmap
_audit_creation_method SHELXL-97
_cell_angle_alpha 80.0020(10)
_cell_angle_beta 78.0300(10)
_cell_angle_gamma 68.3500(10)
_cell_formula_units_Z 2
_cell_length_a 12.7871(7)
_cell_length_b 16.9214(9)
_cell_length_c 20.3901(11)
_cell_measurement_reflns_used 8316
_cell_measurement_temperature 135(2)
_cell_measurement_theta_max 30.899
_cell_measurement_theta_min 2.315
_cell_volume 3988.6(4)
_computing_cell_refinement 'Bruker SMART/SAINT'
_computing_data_collection 'Bruker SMART'
_computing_data_reduction 'Bruker SHELXTL'
_computing_molecular_graphics 'Bruker SHELXTL'
_computing_publication_material 'Bruker SHELXTL'
_computing_structure_refinement 'SHELXL-97 (Sheldrick, 1997)'
_computing_structure_solution 'SHELXS-97 (Sheldrick, 1990)'
_diffrn_ambient_temperature 135(2)
_diffrn_measured_fraction_theta_full 0.997
_diffrn_measured_fraction_theta_max 0.997
_diffrn_measurement_device_type 'Siemens SMART CCD area detector'
_diffrn_measurement_method '\w scans'
_diffrn_radiation_monochromator graphite
_diffrn_radiation_source 'fine-focus sealed tube'
_diffrn_radiation_type MoK\a
_diffrn_radiation_wavelength 0.71073
_diffrn_reflns_av_R_equivalents 0.053
_diffrn_reflns_av_sigmaI/netI 0.0661
_diffrn_reflns_limit_h_max 16
_diffrn_reflns_limit_h_min -16
_diffrn_reflns_limit_k_max 21
_diffrn_reflns_limit_k_min -21
_diffrn_reflns_limit_l_max 26
_diffrn_reflns_limit_l_min 0
_diffrn_reflns_number 56179
_diffrn_reflns_theta_full 27.48
_diffrn_reflns_theta_max 27.48
_diffrn_reflns_theta_min 1.73
_exptl_absorpt_coefficient_mu 0.322
_exptl_absorpt_correction_T_max 1.00
_exptl_absorpt_correction_T_min 0.822
_exptl_absorpt_correction_type multi-scan
_exptl_absorpt_process_details 'Blessing, Acta Cryst. (1995) A51, 33-38.'
_exptl_crystal_colour red
_exptl_crystal_density_diffrn 1.156
_exptl_crystal_density_method 'not measured'
_exptl_crystal_F_000 1492
_exptl_crystal_size_max 0.3
_exptl_crystal_size_mid 0.2
_exptl_crystal_size_min 0.15
_refine_diff_density_max 0.823
_refine_diff_density_min -0.490
_refine_diff_density_rms 0.072
_refine_ls_extinction_method none
_refine_ls_goodness_of_fit_ref 1.054
_refine_ls_hydrogen_treatment mixed
_refine_ls_matrix_type full
_refine_ls_number_parameters 780
_refine_ls_number_reflns 18248
_refine_ls_number_restraints 4
_refine_ls_restrained_S_all 1.054
_refine_ls_R_factor_all 0.0827
_refine_ls_R_factor_gt 0.0619
_refine_ls_shift/su_max 0.000
_refine_ls_shift/su_mean 0.000
_refine_ls_structure_factor_coef Fsqd
_refine_ls_weighting_details 'calc w=1/[\s^2^(Fo^2^)+(0.0694P)^2^+4.0850P] where P=(Fo^2^+2Fc^2^)/3'
_refine_ls_weighting_scheme calc
_refine_ls_wR_factor_gt 0.1628
_refine_ls_wR_factor_ref 0.1722
_reflns_number_gt 13638
_reflns_number_total 18248
_reflns_threshold_expression >2sigma(I)
_cod_data_source_file b210691d.txt
_cod_data_source_block bc411
_cod_original_sg_symbol_H-M P-1
_cod_database_code 7012403

loop_
_symmetry_equiv_pos_as_xyz
'x, y, z'
'-x, -y, -z'

loop_
_atom_site_label
_atom_site_type_symbol
_atom_site_fract_x
_atom_site_fract_y
_atom_site_fract_z
_atom_site_U_iso_or_equiv
_atom_site_adp_type
_atom_site_occupancy
_atom_site_symmetry_multiplicity
_atom_site_calc_flag
_atom_site_refinement_flags
_atom_site_disorder_assembly
_atom_site_disorder_group
Ti1 Ti 0.45774(4) 0.12900(3) 0.28786(2) 0.02441(11) Uani 1 1 d . . .
Cl1 Cl 0.28501(6) 0.15603(4) 0.35814(3) 0.03380(15) Uani 1 1 d . . .
Cl2 Cl 0.63185(6) 0.09999(5) 0.22085(4) 0.03683(16) Uani 1 1 d . . .
S1 S 0.47689(6) -0.02914(4) 0.30832(3) 0.03106(16) Uani 1 1 d . . .
S2 S 0.38899(7) 0.08358(4) 0.19771(3) 0.03181(16) Uani 1 1 d . . .
C1 C 0.4215(2) -0.01555(16) 0.23791(13) 0.0260(5) Uani 1 1 d . . .
C2 C 0.4045(2) -0.08320(16) 0.20766(12) 0.0249(5) Uani 1 1 d . . .
C3 C 0.4988(2) -0.14355(16) 0.17424(13) 0.0265(5) Uani 1 1 d . . .
C4 C 0.4804(2) -0.20003(18) 0.13869(13) 0.0307(6) Uani 1 1 d . . .
H4 H 0.5434 -0.2410 0.1152 0.037 Uiso 1 1 calc R . .
C5 C 0.3702(3) -0.19626(19) 0.13779(14) 0.0340(6) Uani 1 1 d . . .
H5 H 0.3582 -0.2331 0.1121 0.041 Uiso 1 1 calc R . .
C6 C 0.2781(2) -0.13941(18) 0.17395(14) 0.0314(6) Uani 1 1 d . . .
H6 H 0.2035 -0.1388 0.1738 0.038 Uiso 1 1 calc R . .
C7 C 0.2927(2) -0.08270(17) 0.21077(13) 0.0265(5) Uani 1 1 d . . .
C8 C 0.6176(2) -0.14981(16) 0.17764(13) 0.0275(5) Uani 1 1 d . . .
C9 C 0.6751(2) -0.10600(17) 0.12726(13) 0.0287(5) Uani 1 1 d . . .
C10 C 0.7828(2) -0.10966(18) 0.13473(14) 0.0316(6) Uani 1 1 d . . .
H10 H 0.8222 -0.0800 0.1010 0.038 Uiso 1 1 calc R . .
C11 C 0.8343(2) -0.15558(18) 0.19023(14) 0.0315(6) Uani 1 1 d . . .
C12 C 0.7766(3) -0.19954(19) 0.23858(15) 0.0350(6) Uani 1 1 d . . .
H12 H 0.8115 -0.2316 0.2762 0.042 Uiso 1 1 calc R . .
C13 C 0.6687(2) -0.19806(18) 0.23359(14) 0.0313(6) Uani 1 1 d . . .
C14 C 0.6228(3) -0.05748(19) 0.06491(14) 0.0331(6) Uani 1 1 d . . .
H14 H 0.5388 -0.0455 0.0756 0.040 Uiso 1 1 calc R . .
C15 C 0.6417(3) 0.0277(2) 0.04306(16) 0.0443(8) Uani 1 1 d . . .
H15A H 0.6175 0.0612 0.0817 0.053 Uiso 1 1 calc R . .
H15B H 0.5971 0.0595 0.0072 0.053 Uiso 1 1 calc R . .
H15C H 0.7227 0.0173 0.0263 0.053 Uiso 1 1 calc R . .
C16 C 0.6707(3) -0.1139(2) 0.00680(15) 0.0473(8) Uani 1 1 d . . .
H16A H 0.7541 -0.1349 0.0007 0.057 Uiso 1 1 calc R . .
H16B H 0.6449 -0.0803 -0.0348 0.057 Uiso 1 1 calc R . .
H16C H 0.6437 -0.1625 0.0174 0.057 Uiso 1 1 calc R . .
C17 C 0.9475(2) -0.15333(19) 0.20001(15) 0.0350(6) Uani 1 1 d . . .
H17 H 0.9831 -0.1308 0.1559 0.042 Uiso 1 1 calc R . .
C18 C 0.9288(3) -0.0916(2) 0.25165(16) 0.0399(7) Uani 1 1 d . . .
H18A H 0.8786 -0.0346 0.2365 0.048 Uiso 1 1 calc R . .
H18B H 1.0022 -0.0888 0.2560 0.048 Uiso 1 1 calc R . .
H18C H 0.8935 -0.1120 0.2954 0.048 Uiso 1 1 calc R . .
C19 C 1.0297(3) -0.2422(2) 0.2200(2) 0.0497(8) Uani 1 1 d . . .
H19A H 1.0094 -0.2587 0.2681 0.060 Uiso 1 1 calc R . .
H19B H 1.1076 -0.2415 0.2111 0.060 Uiso 1 1 calc R . .
H19C H 1.0247 -0.2836 0.1936 0.060 Uiso 1 1 calc R . .
C20 C 0.6088(3) -0.2487(2) 0.28717(15) 0.0385(7) Uani 1 1 d . . .
H20 H 0.5249 -0.2177 0.2898 0.046 Uiso 1 1 calc R . .
C21 C 0.6385(3) -0.2570(2) 0.35750(16) 0.0484(8) Uani 1 1 d . . .
H21A H 0.7212 -0.2833 0.3558 0.058 Uiso 1 1 calc R . .
H21B H 0.6010 -0.2929 0.3888 0.058 Uiso 1 1 calc R . .
H21C H 0.6124 -0.2002 0.3730 0.058 Uiso 1 1 calc R . .
C22 C 0.6346(4) -0.3377(2) 0.2666(2) 0.0554(9) Uani 1 1 d . . .
H22A H 0.7173 -0.3660 0.2559 0.067 Uiso 1 1 calc R . .
H22B H 0.5996 -0.3321 0.2268 0.067 Uiso 1 1 calc R . .
H22C H 0.6036 -0.3719 0.3038 0.067 Uiso 1 1 calc R . .
C23 C 0.1957(2) -0.03191(18) 0.25869(13) 0.0298(6) Uani 1 1 d . . .
C24 C 0.1798(2) -0.06878(18) 0.32616(14) 0.0308(6) Uani 1 1 d . . .
C25 C 0.0910(2) -0.02249(19) 0.37194(14) 0.0347(6) Uani 1 1 d . . .
H25 H 0.0803 -0.0474 0.4172 0.042 Uiso 1 1 calc R . .
C26 C 0.0178(3) 0.05833(19) 0.35396(14) 0.0352(6) Uani 1 1 d . . .
C27 C 0.0320(3) 0.0929(2) 0.28717(15) 0.0384(7) Uani 1 1 d . . .
H27 H -0.0190 0.1479 0.2739 0.046 Uiso 1 1 calc R . .
C28 C 0.1199(2) 0.04882(19) 0.23895(14) 0.0328(6) Uani 1 1 d . . .
C29 C 0.2528(3) -0.15991(19) 0.34880(14) 0.0336(6) Uani 1 1 d . . .
H29 H 0.3170 -0.1803 0.3113 0.040 Uiso 1 1 calc R . .
C30 C 0.3045(3) -0.1659(2) 0.41165(15) 0.0428(7) Uani 1 1 d . . .
H30A H 0.3606 -0.1370 0.4005 0.051 Uiso 1 1 calc R . .
H30B H 0.3418 -0.2261 0.4273 0.051 Uiso 1 1 calc R . .
H30C H 0.2440 -0.1384 0.4473 0.051 Uiso 1 1 calc R . .
C31 C 0.1838(3) -0.2197(2) 0.36162(19) 0.0505(8) Uani 1 1 d . . .
H31A H 0.2277 -0.2754 0.3830 0.061 Uiso 1 1 calc R . .
H31B H 0.1675 -0.2272 0.3187 0.061 Uiso 1 1 calc R . .
H31C H 0.1120 -0.1949 0.3914 0.061 Uiso 1 1 calc R . .
C32 C -0.0719(3) 0.1080(2) 0.40846(16) 0.0426(7) Uani 1 1 d . . .
H32 H -0.0925 0.0651 0.4439 0.051 Uiso 1 1 calc R . .
C33 C -0.0184(4) 0.1550(3) 0.4415(2) 0.0619(11) Uani 1 1 d . . .
H33A H 0.0362 0.1135 0.4691 0.074 Uiso 1 1 calc R . .
H33B H -0.0781 0.1954 0.4701 0.074 Uiso 1 1 calc R . .
H33C H 0.0212 0.1862 0.4064 0.074 Uiso 1 1 calc R . .
C34 C -0.1804(3) 0.1671(3) 0.38334(19) 0.0633(11) Uani 1 1 d . . .
H34A H -0.2367 0.1923 0.4214 0.076 Uiso 1 1 calc R . .
H34B H -0.2105 0.1347 0.3615 0.076 Uiso 1 1 calc R . .
H34C H -0.1643 0.2127 0.3508 0.076 Uiso 1 1 calc R . .
C35 C 0.1294(3) 0.0867(2) 0.16525(14) 0.0371(6) Uani 1 1 d . . .
H35 H 0.2095 0.0588 0.1432 0.045 Uiso 1 1 calc R . .
C36 C 0.1050(3) 0.1830(2) 0.15656(18) 0.0497(8) Uani 1 1 d . . .
H36A H 0.0260 0.2124 0.1764 0.060 Uiso 1 1 calc R . .
H36B H 0.1165 0.2030 0.1084 0.060 Uiso 1 1 calc R . .
H36C H 0.1567 0.1955 0.1793 0.060 Uiso 1 1 calc R . .
C37 C 0.0507(3) 0.0659(3) 0.12880(18) 0.0573(10) Uani 1 1 d . . .
H37A H 0.0618 0.0048 0.1384 0.069 Uiso 1 1 calc R . .
H37B H 0.0688 0.0802 0.0801 0.069 Uiso 1 1 calc R . .
H37C H -0.0288 0.0994 0.1446 0.069 Uiso 1 1 calc R . .
S3 S 0.36538(6) 0.26226(4) 0.21394(3) 0.03211(16) Uani 1 1 d . . .
S4 S 0.48419(6) 0.26037(4) 0.31672(3) 0.02895(15) Uani 1 1 d . . .
C38 C 0.4086(2) 0.31812(16) 0.25604(12) 0.0249(5) Uani 1 1 d . . .
C39 C 0.3786(2) 0.41257(16) 0.24045(12) 0.0249(5) Uani 1 1 d . . .
C40 C 0.2980(2) 0.46634(16) 0.28634(13) 0.0285(5) Uani 1 1 d . . .
C41 C 0.2678(3) 0.55491(17) 0.27027(15) 0.0363(6) Uani 1 1 d . . .
H41 H 0.2126 0.5923 0.3005 0.044 Uiso 1 1 calc R . .
C42 C 0.3180(3) 0.58849(18) 0.21045(16) 0.0426(7) Uani 1 1 d . . .
H42 H 0.2971 0.6487 0.2000 0.051 Uiso 1 1 calc R . .
C43 C 0.3983(3) 0.53480(18) 0.16602(15) 0.0365(6) Uani 1 1 d . . .
H43 H 0.4320 0.5588 0.1253 0.044 Uiso 1 1 calc R . .
C44 C 0.4306(2) 0.44626(17) 0.17978(13) 0.0276(5) Uani 1 1 d . . .
C45 C 0.2436(2) 0.43173(17) 0.35202(13) 0.0304(6) Uani 1 1 d . A .
C46 C 0.1442(3) 0.41430(18) 0.35513(15) 0.0353(6) Uani 1 1 d . . .
C47 C 0.0951(3) 0.3850(2) 0.41848(17) 0.0435(7) Uani 1 1 d . A .
H47 H 0.0274 0.3728 0.4216 0.052 Uiso 1 1 calc R . .
C48 C 0.1419(3) 0.37333(19) 0.47664(15) 0.0413(7) Uani 1 1 d D . .
C49 C 0.2401(3) 0.39093(19) 0.47163(15) 0.0397(7) Uani 1 1 d . A .
H49 H 0.2728 0.3830 0.5111 0.048 Uiso 1 1 calc R . .
C50 C 0.2927(3) 0.41990(17) 0.41092(14) 0.0350(6) Uani 1 1 d . . .
C51 C 0.0874(3) 0.4295(2) 0.29335(18) 0.0432(7) Uani 1 1 d . . .
H51 H 0.1456 0.4313 0.2525 0.052 Uiso 1 1 calc R . .
C52 C -0.0097(3) 0.5170(2) 0.2923(2) 0.0624(10) Uani 1 1 d . . .
H52A H -0.0699 0.5159 0.3307 0.075 Uiso 1 1 calc R . .
H52B H -0.0411 0.5288 0.2502 0.075 Uiso 1 1 calc R . .
H52C H 0.0200 0.5617 0.2953 0.075 Uiso 1 1 calc R . .
C53 C 0.0427(3) 0.3585(2) 0.2892(2) 0.0579(10) Uani 1 1 d . . .
H53A H 0.1028 0.3028 0.2955 0.069 Uiso 1 1 calc R . .
H53B H 0.0199 0.3656 0.2449 0.069 Uiso 1 1 calc R . .
H53C H -0.0232 0.3616 0.3245 0.069 Uiso 1 1 calc R . .
C54 C 0.0916(3) 0.3394(2) 0.54554(17) 0.0328(9) Uiso 0.846(8) 1 d P A 1
C55 C 0.1401(4) 0.2405(2) 0.5519(2) 0.0369(10) Uiso 0.846(8) 1 d P A 1
C56 C -0.0388(3) 0.3730(3) 0.5578(2) 0.0431(11) Uiso 0.846(8) 1 d P A 1
C54' C 0.0590(9) 0.3297(7) 0.5183(5) 0.030(5) Uiso 0.154(8) 1 d PD A 2
C55' C 0.1175(13) 0.2345(6) 0.5392(7) 0.012(3) Uiso 0.154(8) 1 d PD A 2
C56' C 0.0093(15) 0.3787(8) 0.5803(8) 0.032(5) Uiso 0.154(8) 1 d PD A 2
C57 C 0.3997(3) 0.4401(2) 0.40930(16) 0.0430(7) Uani 1 1 d . A .
H57 H 0.4409 0.4383 0.3619 0.052 Uiso 1 1 calc R . .
C58 C 0.4819(3) 0.3763(2) 0.45473(18) 0.0523(9) Uani 1 1 d . . .
H58A H 0.4458 0.3799 0.5020 0.063 Uiso 1 1 calc R A .
H58B H 0.5516 0.3901 0.4481 0.063 Uiso 1 1 calc R . .
H58C H 0.5008 0.3183 0.4432 0.063 Uiso 1 1 calc R . .
C59 C 0.3702(4) 0.5305(3) 0.4285(3) 0.0718(12) Uani 1 1 d . . .
H59A H 0.3269 0.5726 0.3956 0.086 Uiso 1 1 calc R A .
H59B H 0.4406 0.5409 0.4287 0.086 Uiso 1 1 calc R . .
H59C H 0.3243 0.5357 0.4735 0.086 Uiso 1 1 calc R . .
C60 C 0.5261(2) 0.39077(17) 0.13346(13) 0.0307(6) Uani 1 1 d . B .
C61 C 0.6383(3) 0.36942(19) 0.14505(16) 0.0382(7) Uani 1 1 d . . .
C62 C 0.7282(3) 0.3232(2) 0.0997(2) 0.0542(9) Uani 1 1 d . B .
H62 H 0.8038 0.3088 0.1081 0.065 Uiso 1 1 calc R . .
C63 C 0.7122(3) 0.2977(2) 0.0434(2) 0.0597(10) Uani 1 1 d . . .
C64 C 0.6011(4) 0.3173(3) 0.03364(19) 0.0593(10) Uani 1 1 d . B .
H64 H 0.5885 0.2983 -0.0042 0.071 Uiso 1 1 calc R . .
C65 C 0.5055(3) 0.36431(19) 0.07727(15) 0.0382(7) Uani 1 1 d . . .
C66 C 0.6650(3) 0.3994(2) 0.20330(18) 0.0478(8) Uani 1 1 d . . .
H66 H 0.5922 0.4215 0.2349 0.057 Uiso 1 1 calc R . .
C67 C 0.7482(4) 0.3270(3) 0.2424(2) 0.0758(14) Uani 1 1 d . . .
H67A H 0.7222 0.2779 0.2533 0.091 Uiso 1 1 calc R . .
H67B H 0.7520 0.3463 0.2842 0.091 Uiso 1 1 calc R . .
H67C H 0.8239 0.3103 0.2149 0.091 Uiso 1 1 calc R . .
C68 C 0.7105(5) 0.4732(3) 0.1786(2) 0.0744(13) Uani 1 1 d . . .
H68A H 0.7889 0.4509 0.1551 0.089 Uiso 1 1 calc R . .
H68B H 0.7091 0.5011 0.2172 0.089 Uiso 1 1 calc R . .
H68C H 0.6626 0.5149 0.1475 0.089 Uiso 1 1 calc R . .
C69 C 0.8039(5) 0.2549(4) -0.0174(3) 0.0423(15) Uiso 0.613(9) 1 d P B 1
C70 C 0.8227(5) 0.1576(4) -0.0024(3) 0.0397(14) Uiso 0.613(9) 1 d P B 1
C71 C 0.9167(6) 0.2690(4) -0.0197(3) 0.059(2) Uiso 0.613(9) 1 d P B 1
C69' C 0.8292(8) 0.2371(6) 0.0135(5) 0.048(3) Uiso 0.387(9) 1 d P B 2
C70' C 0.8372(10) 0.1416(8) 0.0243(7) 0.061(3) Uiso 0.387(9) 1 d P B 2
C71' C 0.8373(8) 0.2794(6) -0.0577(5) 0.053(3) Uiso 0.387(9) 1 d P B 2
C72 C 0.3854(3) 0.3885(2) 0.06223(16) 0.0454(8) Uani 1 1 d . B .
H72 H 0.3323 0.4000 0.1058 0.054 Uiso 1 1 calc R . .
C73 C 0.3678(5) 0.3155(3) 0.0350(2) 0.0763(14) Uani 1 1 d . . .
H73A H 0.4094 0.3087 -0.0109 0.092 Uiso 1 1 calc R B .
H73B H 0.2864 0.3293 0.0347 0.092 Uiso 1 1 calc R . .
H73C H 0.3964 0.2621 0.0641 0.092 Uiso 1 1 calc R . .
C74 C 0.3528(4) 0.4711(3) 0.0138(2) 0.0712(13) Uani 1 1 d . . .
H74A H 0.3695 0.5155 0.0304 0.085 Uiso 1 1 calc R B .
H74B H 0.2713 0.4903 0.0113 0.085 Uiso 1 1 calc R . .
H74C H 0.3969 0.4600 -0.0312 0.085 Uiso 1 1 calc R . .
N1 N 0.5466(2) 0.08009(14) 0.38033(11) 0.0291(5) Uani 1 1 d . . .
C75 C 0.4988(3) 0.11350(18) 0.43942(14) 0.0330(6) Uani 1 1 d . . .
H75 H 0.4265 0.1579 0.4422 0.040 Uiso 1 1 calc R . .
C76 C 0.5518(3) 0.0851(2) 0.49633(15) 0.0426(7) Uani 1 1 d . . .
H76 H 0.5162 0.1100 0.5372 0.051 Uiso 1 1 calc R . .
C77 C 0.6563(3) 0.0202(2) 0.49309(17) 0.0479(8) Uani 1 1 d . . .
H77 H 0.6936 -0.0004 0.5316 0.058 Uiso 1 1 calc R . .
C78 C 0.7055(3) -0.0139(2) 0.43296(18) 0.0478(8) Uani 1 1 d . . .
H78 H 0.7776 -0.0585 0.4294 0.057 Uiso 1 1 calc R . .
C79 C 0.6492(3) 0.01726(18) 0.37769(16) 0.0384(7) Uani 1 1 d . . .
H79 H 0.6842 -0.0066 0.3363 0.046 Uiso 1 1 calc R . .

loop_
_atom_site_aniso_label
_atom_site_aniso_U_11
_atom_site_aniso_U_22
_atom_site_aniso_U_33
_atom_site_aniso_U_23
_atom_site_aniso_U_13
_atom_site_aniso_U_12
Ti1 0.0319(3) 0.0200(2) 0.0235(2) -0.00115(17) -0.00805(18) -0.01005(18)
Cl1 0.0347(4) 0.0328(3) 0.0327(3) -0.0021(3) -0.0033(3) -0.0120(3)
Cl2 0.0380(4) 0.0356(4) 0.0370(4) -0.0101(3) -0.0026(3) -0.0118(3)
S1 0.0472(4) 0.0237(3) 0.0287(3) 0.0003(2) -0.0164(3) -0.0154(3)
S2 0.0482(4) 0.0248(3) 0.0289(3) 0.0018(3) -0.0169(3) -0.0163(3)
C1 0.0309(13) 0.0254(12) 0.0243(12) -0.0015(10) -0.0064(10) -0.0123(11)
C2 0.0319(13) 0.0234(12) 0.0237(12) 0.0030(9) -0.0099(10) -0.0139(11)
C3 0.0338(14) 0.0253(13) 0.0247(12) 0.0006(10) -0.0095(11) -0.0141(11)
C4 0.0373(15) 0.0320(14) 0.0260(13) -0.0082(11) -0.0025(11) -0.0147(12)
C5 0.0441(16) 0.0402(16) 0.0285(13) -0.0089(12) -0.0049(12) -0.0252(13)
C6 0.0336(14) 0.0396(15) 0.0287(13) -0.0055(11) -0.0056(11) -0.0202(12)
C7 0.0319(14) 0.0269(13) 0.0234(12) -0.0003(10) -0.0075(10) -0.0128(11)
C8 0.0314(14) 0.0255(13) 0.0295(13) -0.0035(10) -0.0084(11) -0.0122(11)
C9 0.0355(14) 0.0280(13) 0.0266(13) -0.0021(10) -0.0086(11) -0.0139(11)
C10 0.0343(15) 0.0339(14) 0.0299(13) -0.0020(11) -0.0050(11) -0.0161(12)
C11 0.0315(14) 0.0323(14) 0.0341(14) -0.0048(11) -0.0076(11) -0.0130(12)
C12 0.0386(16) 0.0347(15) 0.0346(15) 0.0052(12) -0.0150(12) -0.0151(13)
C13 0.0385(15) 0.0295(14) 0.0288(13) 0.0017(11) -0.0096(12) -0.0151(12)
C14 0.0385(16) 0.0395(16) 0.0266(13) 0.0036(11) -0.0089(12) -0.0205(13)
C15 0.055(2) 0.0437(18) 0.0395(17) 0.0096(14) -0.0161(15) -0.0252(16)
C16 0.062(2) 0.056(2) 0.0285(15) -0.0024(14) -0.0120(15) -0.0234(17)
C17 0.0307(14) 0.0369(15) 0.0403(16) -0.0023(12) -0.0103(12) -0.0132(12)
C18 0.0337(16) 0.0456(18) 0.0465(17) -0.0107(14) -0.0072(13) -0.0175(14)
C19 0.0427(18) 0.0407(18) 0.071(2) -0.0063(16) -0.0236(17) -0.0121(15)
C20 0.0389(16) 0.0400(17) 0.0378(16) 0.0107(13) -0.0112(13) -0.0188(14)
C21 0.0465(19) 0.057(2) 0.0397(17) 0.0165(15) -0.0143(15) -0.0207(16)
C22 0.068(2) 0.0398(19) 0.066(2) 0.0107(17) -0.020(2) -0.0289(18)
C23 0.0335(14) 0.0343(14) 0.0272(13) -0.0038(11) -0.0071(11) -0.0166(12)
C24 0.0348(15) 0.0321(14) 0.0286(13) -0.0030(11) -0.0068(11) -0.0145(12)
C25 0.0369(15) 0.0409(16) 0.0281(14) -0.0028(12) -0.0048(12) -0.0163(13)
C26 0.0364(16) 0.0382(16) 0.0314(14) -0.0062(12) -0.0011(12) -0.0144(13)
C27 0.0371(16) 0.0352(16) 0.0387(16) -0.0020(13) -0.0072(13) -0.0078(13)
C28 0.0334(15) 0.0362(15) 0.0295(14) -0.0005(11) -0.0068(11) -0.0132(12)
C29 0.0387(16) 0.0351(15) 0.0282(13) 0.0005(11) -0.0085(12) -0.0140(13)
C30 0.0486(18) 0.0501(19) 0.0344(16) 0.0028(14) -0.0159(14) -0.0209(15)
C31 0.067(2) 0.0402(18) 0.055(2) 0.0002(15) -0.0239(18) -0.0250(17)
C32 0.0448(18) 0.0431(18) 0.0345(16) -0.0038(13) 0.0023(13) -0.0136(14)
C33 0.070(3) 0.072(3) 0.051(2) -0.0276(19) 0.0160(19) -0.038(2)
C34 0.056(2) 0.065(3) 0.044(2) -0.0033(18) 0.0045(17) 0.0014(19)
C35 0.0384(16) 0.0394(16) 0.0289(14) 0.0032(12) -0.0073(12) -0.0101(13)
C36 0.052(2) 0.0397(18) 0.0435(18) 0.0083(14) -0.0023(15) -0.0077(15)
C37 0.063(2) 0.075(3) 0.0389(18) 0.0084(17) -0.0212(17) -0.030(2)
S3 0.0463(4) 0.0231(3) 0.0317(3) 0.0017(3) -0.0169(3) -0.0138(3)
S4 0.0394(4) 0.0206(3) 0.0298(3) -0.0012(2) -0.0124(3) -0.0108(3)
C38 0.0312(13) 0.0204(12) 0.0231(12) -0.0014(9) -0.0041(10) -0.0097(10)
C39 0.0289(13) 0.0221(12) 0.0219(12) -0.0006(9) -0.0037(10) -0.0076(10)
C40 0.0341(14) 0.0221(12) 0.0251(12) -0.0015(10) -0.0004(11) -0.0077(11)
C41 0.0430(17) 0.0225(13) 0.0336(15) -0.0039(11) 0.0053(13) -0.0059(12)
C42 0.0495(19) 0.0201(13) 0.0446(17) 0.0025(12) 0.0047(14) -0.0052(13)
C43 0.0404(16) 0.0269(14) 0.0321(14) 0.0035(11) 0.0060(12) -0.0092(12)
C44 0.0316(14) 0.0253(13) 0.0234(12) -0.0017(10) -0.0024(10) -0.0085(11)
C45 0.0369(15) 0.0219(12) 0.0263(13) -0.0012(10) 0.0013(11) -0.0069(11)
C46 0.0356(15) 0.0267(14) 0.0365(15) -0.0006(11) -0.0004(12) -0.0067(12)
C47 0.0351(16) 0.0339(16) 0.0526(19) -0.0031(14) 0.0079(14) -0.0102(13)
C48 0.0473(18) 0.0266(14) 0.0339(15) 0.0003(12) 0.0054(13) -0.0020(13)
C49 0.0492(18) 0.0322(15) 0.0284(14) -0.0015(12) -0.0009(13) -0.0071(13)
C50 0.0467(17) 0.0235(13) 0.0294(14) -0.0038(11) -0.0031(12) -0.0071(12)
C51 0.0387(17) 0.0399(17) 0.0497(19) -0.0020(14) -0.0095(14) -0.0119(14)
C52 0.055(2) 0.045(2) 0.080(3) -0.0031(19) -0.026(2) -0.0022(17)
C53 0.051(2) 0.054(2) 0.076(3) -0.0062(19) -0.0187(19) -0.0211(18)
C57 0.058(2) 0.0368(16) 0.0377(16) -0.0023(13) -0.0153(15) -0.0172(15)
C58 0.063(2) 0.052(2) 0.0453(19) -0.0049(16) -0.0217(17) -0.0172(18)
C59 0.088(3) 0.046(2) 0.092(3) -0.012(2) -0.030(3) -0.026(2)
C60 0.0382(15) 0.0229(13) 0.0262(13) -0.0015(10) 0.0011(11) -0.0088(11)
C61 0.0383(16) 0.0279(14) 0.0420(16) -0.0006(12) -0.0041(13) -0.0066(12)
C62 0.0371(18) 0.0384(18) 0.074(3) -0.0097(17) 0.0017(17) -0.0016(14)
C63 0.047(2) 0.047(2) 0.081(3) -0.033(2) 0.0201(19) -0.0166(17)
C64 0.069(3) 0.065(2) 0.051(2) -0.0328(19) 0.0206(18) -0.035(2)
C65 0.0501(18) 0.0355(16) 0.0291(14) -0.0073(12) 0.0029(13) -0.0179(14)
C66 0.0412(18) 0.055(2) 0.0460(18) -0.0012(15) -0.0125(15) -0.0144(16)
C67 0.061(3) 0.086(3) 0.085(3) 0.025(3) -0.040(2) -0.031(2)
C68 0.114(4) 0.064(3) 0.065(3) 0.001(2) -0.029(3) -0.048(3)
C72 0.061(2) 0.055(2) 0.0277(15) -0.0004(14) -0.0061(14) -0.0310(17)
C73 0.103(4) 0.104(4) 0.053(2) -0.026(2) -0.007(2) -0.066(3)
C74 0.070(3) 0.093(3) 0.053(2) 0.032(2) -0.023(2) -0.041(3)
N1 0.0393(13) 0.0218(11) 0.0291(11) -0.0026(9) -0.0124(10) -0.0102(10)
C75 0.0451(17) 0.0302(14) 0.0285(13) -0.0021(11) -0.0110(12) -0.0161(13)
C76 0.065(2) 0.0411(17) 0.0316(15) -0.0019(13) -0.0173(15) -0.0255(16)
C77 0.071(2) 0.0374(17) 0.0440(18) 0.0057(14) -0.0321(17) -0.0212(17)
C78 0.057(2) 0.0276(15) 0.061(2) -0.0012(14) -0.0338(18) -0.0054(14)
C79 0.0478(18) 0.0259(14) 0.0444(17) -0.0057(12) -0.0208(14) -0.0080(13)

loop_
_atom_type_symbol
_atom_type_description
_atom_type_scat_dispersion_real
_atom_type_scat_dispersion_imag
_atom_type_scat_source
C C 0.0033 0.0016 'International Tables Vol C Tables 4.2.6.8 and 6.1.1.4'
H H 0.0000 0.0000 'International Tables Vol C Tables 4.2.6.8 and 6.1.1.4'
N N 0.0061 0.0033 'International Tables Vol C Tables 4.2.6.8 and 6.1.1.4'
O O 0.0106 0.0060 'International Tables Vol C Tables 4.2.6.8 and 6.1.1.4'
S S 0.1246 0.1234 'International Tables Vol C Tables 4.2.6.8 and 6.1.1.4'
Cl Cl 0.1484 0.1585 'International Tables Vol C Tables 4.2.6.8 and 6.1.1.4'
Ti Ti 0.2776 0.4457 'International Tables Vol C Tables 4.2.6.8 and 6.1.1.4'

loop_
_geom_angle_atom_site_label_1
_geom_angle_atom_site_label_2
_geom_angle_atom_site_label_3
_geom_angle
_geom_angle_site_symmetry_1
_geom_angle_site_symmetry_3
_geom_angle_publ_flag
N1 Ti1 Cl2 89.36(7) . . ?
N1 Ti1 Cl1 88.93(7) . . ?
Cl2 Ti1 Cl1 178.27(3) . . ?
N1 Ti1 S3 143.44(6) . . ?
Cl2 Ti1 S3 93.77(3) . . ?
Cl1 Ti1 S3 87.79(3) . . ?
N1 Ti1 S2 143.77(6) . . ?
Cl2 Ti1 S2 88.03(3) . . ?
Cl1 Ti1 S2 93.17(3) . . ?
S3 Ti1 S2 72.79(2) . . ?
N1 Ti1 S4 76.07(6) . . ?
Cl2 Ti1 S4 87.83(3) . . ?
Cl1 Ti1 S4 92.05(3) . . ?
S3 Ti1 S4 67.68(2) . . ?
S2 Ti1 S4 139.85(3) . . ?
N1 Ti1 S1 76.71(6) . . ?
Cl2 Ti1 S1 92.26(3) . . ?
Cl1 Ti1 S1 87.05(3) . . ?
S3 Ti1 S1 139.36(3) . . ?
S2 Ti1 S1 67.30(2) . . ?
S4 Ti1 S1 152.78(3) . . ?
C1 S1 Ti1 88.42(9) . . ?
C1 S2 Ti1 89.48(9) . . ?
C2 C1 S1 126.16(19) . . ?
C2 C1 S2 118.97(18) . . ?
S1 C1 S2 114.80(14) . . ?
C3 C2 C7 121.3(2) . . ?
C3 C2 C1 119.3(2) . . ?
C7 C2 C1 119.3(2) . . ?
C2 C3 C4 118.7(2) . . ?
C2 C3 C8 120.9(2) . . ?
C4 C3 C8 120.4(2) . . ?
C5 C4 C3 120.2(3) . . ?
C6 C5 C4 120.5(2) . . ?
C5 C6 C7 121.1(2) . . ?
C6 C7 C2 117.8(2) . . ?
C6 C7 C23 120.7(2) . . ?
C2 C7 C23 121.0(2) . . ?
C9 C8 C13 120.8(2) . . ?
C9 C8 C3 120.5(2) . . ?
C13 C8 C3 118.6(2) . . ?
C10 C9 C8 118.3(2) . . ?
C10 C9 C14 120.6(2) . . ?
C8 C9 C14 121.1(2) . . ?
C11 C10 C9 122.0(3) . . ?
C12 C11 C10 118.5(3) . . ?
C12 C11 C17 120.4(3) . . ?
C10 C11 C17 121.1(3) . . ?
C11 C12 C13 121.9(3) . . ?
C12 C13 C8 118.4(2) . . ?
C12 C13 C20 120.4(2) . . ?
C8 C13 C20 121.2(2) . . ?
C9 C14 C15 113.4(2) . . ?
C9 C14 C16 109.5(2) . . ?
C15 C14 C16 110.0(3) . . ?
C11 C17 C19 112.1(2) . . ?
C11 C17 C18 110.3(2) . . ?
C19 C17 C18 111.2(3) . . ?
C13 C20 C21 113.6(2) . . ?
C13 C20 C22 110.5(3) . . ?
C21 C20 C22 109.8(3) . . ?
C28 C23 C24 119.6(3) . . ?
C28 C23 C7 122.6(2) . . ?
C24 C23 C7 117.8(2) . . ?
C25 C24 C23 118.9(3) . . ?
C25 C24 C29 119.2(2) . . ?
C23 C24 C29 121.7(3) . . ?
C26 C25 C24 122.3(3) . . ?
C25 C26 C27 118.3(3) . . ?
C25 C26 C32 119.2(3) . . ?
C27 C26 C32 122.5(3) . . ?
C26 C27 C28 121.7(3) . . ?
C23 C28 C27 119.2(3) . . ?
C23 C28 C35 120.5(3) . . ?
C27 C28 C35 120.3(3) . . ?
C24 C29 C31 110.7(2) . . ?
C24 C29 C30 113.0(2) . . ?
C31 C29 C30 109.6(2) . . ?
C34 C32 C33 112.3(3) . . ?
C34 C32 C26 113.7(3) . . ?
C33 C32 C26 108.9(3) . . ?
C28 C35 C36 113.3(3) . . ?
C28 C35 C37 110.5(3) . . ?
C36 C35 C37 110.2(3) . . ?
C38 S3 Ti1 89.16(9) . . ?
C38 S4 Ti1 88.18(9) . . ?
C39 C38 S4 123.66(18) . . ?
C39 C38 S3 121.36(18) . . ?
S4 C38 S3 114.97(14) . . ?
C40 C39 C44 121.2(2) . . ?
C40 C39 C38 119.1(2) . . ?
C44 C39 C38 119.6(2) . . ?
C41 C40 C39 118.7(2) . . ?
C41 C40 C45 119.2(2) . . ?
C39 C40 C45 122.1(2) . . ?
C42 C41 C40 120.4(3) . . ?
C43 C42 C41 120.4(3) . . ?
C42 C43 C44 121.3(3) . . ?
C43 C44 C39 118.1(2) . . ?
C43 C44 C60 119.2(2) . . ?
C39 C44 C60 122.5(2) . . ?
C46 C45 C50 120.7(3) . . ?
C46 C45 C40 120.2(2) . . ?
C50 C45 C40 119.1(3) . . ?
C45 C46 C47 117.5(3) . . ?
C45 C46 C51 121.8(3) . . ?
C47 C46 C51 120.6(3) . . ?
C48 C47 C46 122.5(3) . . ?
C49 C48 C47 118.4(3) . . ?
C49 C48 C54 118.4(3) . . ?
C47 C48 C54 123.2(3) . . ?
C49 C48 C54' 148.0(5) . . ?
C47 C48 C54' 92.6(5) . . ?
C54 C48 C54' 31.3(5) . . ?
C48 C49 C50 122.1(3) . . ?
C49 C50 C45 118.8(3) . . ?
C49 C50 C57 119.3(3) . . ?
C45 C50 C57 121.8(3) . . ?
C46 C51 C53 112.8(3) . . ?
C46 C51 C52 109.9(3) . . ?
C53 C51 C52 110.4(3) . . ?
C48 C54 C56 112.9(3) . . ?
C48 C54 C55 108.5(3) . . ?
C56 C54 C55 111.5(3) . . ?
C56' C54' C55' 110.5(5) . . ?
C56' C54' C48 103.6(10) . . ?
C55' C54' C48 113.2(9) . . ?
C50 C57 C58 113.9(3) . . ?
C50 C57 C59 111.3(3) . . ?
C58 C57 C59 108.7(3) . . ?
C61 C60 C65 120.1(3) . . ?
C61 C60 C44 118.6(2) . . ?
C65 C60 C44 121.2(3) . . ?
C62 C61 C60 119.2(3) . . ?
C62 C61 C66 118.6(3) . . ?
C60 C61 C66 122.0(3) . . ?
C63 C62 C61 122.6(3) . . ?
C62 C63 C64 117.4(3) . . ?
C62 C63 C69' 106.3(5) . . ?
C64 C63 C69' 135.0(5) . . ?
C62 C63 C69 129.1(4) . . ?
C64 C63 C69 113.2(4) . . ?
C69' C63 C69 27.1(4) . . ?
C63 C64 C65 123.2(3) . . ?
C60 C65 C64 117.4(3) . . ?
C60 C65 C72 121.4(3) . . ?
C64 C65 C72 121.2(3) . . ?
C61 C66 C67 112.2(3) . . ?
C61 C66 C68 110.7(3) . . ?
C67 C66 C68 110.6(3) . . ?
C71 C69 C70 109.6(5) . . ?
C71 C69 C63 110.8(5) . . ?
C70 C69 C63 105.2(4) . . ?
C71' C69' C63 99.5(7) . . ?
C71' C69' C70' 117.6(9) . . ?
C63 C69' C70' 112.9(7) . . ?
C65 C72 C74 111.6(3) . . ?
C65 C72 C73 112.4(3) . . ?
C74 C72 C73 110.7(3) . . ?
C79 N1 C75 117.8(2) . . ?
C79 N1 Ti1 121.05(19) . . ?
C75 N1 Ti1 121.17(18) . . ?
N1 C75 C76 122.2(3) . . ?
C77 C76 C75 119.5(3) . . ?
C78 C77 C76 118.6(3) . . ?
C77 C78 C79 119.5(3) . . ?
N1 C79 C78 122.5(3) . . ?

loop_
_geom_bond_atom_site_label_1
_geom_bond_atom_site_label_2
_geom_bond_distance
_geom_bond_site_symmetry_2
_geom_bond_publ_flag
Ti1 N1 2.277(2) . ?
Ti1 Cl2 2.2867(9) . ?
Ti1 Cl1 2.3045(8) . ?
Ti1 S3 2.5190(8) . ?
Ti1 S2 2.5302(8) . ?
Ti1 S4 2.5484(8) . ?
Ti1 S1 2.5624(8) . ?
S1 C1 1.674(3) . ?
S2 C1 1.676(3) . ?
C1 C2 1.491(3) . ?
C2 C3 1.398(4) . ?
C2 C7 1.415(4) . ?
C3 C4 1.405(4) . ?
C3 C8 1.499(4) . ?
C4 C5 1.391(4) . ?
C5 C6 1.380(4) . ?
C6 C7 1.400(4) . ?
C7 C23 1.495(4) . ?
C8 C9 1.403(4) . ?
C8 C13 1.409(4) . ?
C9 C10 1.395(4) . ?
C9 C14 1.524(4) . ?
C10 C11 1.394(4) . ?
C11 C12 1.385(4) . ?
C11 C17 1.516(4) . ?
C12 C13 1.396(4) . ?
C13 C20 1.526(4) . ?
C14 C15 1.525(4) . ?
C14 C16 1.533(4) . ?
C17 C19 1.527(4) . ?
C17 C18 1.533(4) . ?
C20 C21 1.529(4) . ?
C20 C22 1.532(5) . ?
C23 C28 1.401(4) . ?
C23 C24 1.415(4) . ?
C24 C25 1.390(4) . ?
C24 C29 1.527(4) . ?
C25 C26 1.380(4) . ?
C26 C27 1.389(4) . ?
C26 C32 1.530(4) . ?
C27 C28 1.401(4) . ?
C28 C35 1.527(4) . ?
C29 C31 1.530(4) . ?
C29 C30 1.532(4) . ?
C32 C34 1.510(5) . ?
C32 C33 1.527(5) . ?
C35 C36 1.527(5) . ?
C35 C37 1.533(5) . ?
S3 C38 1.673(2) . ?
S4 C38 1.673(3) . ?
C38 C39 1.491(3) . ?
C39 C40 1.403(4) . ?
C39 C44 1.412(4) . ?
C40 C41 1.399(4) . ?
C40 C45 1.504(4) . ?
C41 C42 1.388(4) . ?
C42 C43 1.382(4) . ?
C43 C44 1.393(4) . ?
C44 C60 1.500(4) . ?
C45 C46 1.394(4) . ?
C45 C50 1.419(4) . ?
C46 C47 1.407(4) . ?
C46 C51 1.520(4) . ?
C47 C48 1.389(5) . ?
C48 C49 1.373(5) . ?
C48 C54 1.528(4) . ?
C48 C54' 1.542(5) . ?
C49 C50 1.383(4) . ?
C50 C57 1.520(5) . ?
C51 C53 1.529(5) . ?
C51 C52 1.542(5) . ?
C54 C56 1.530(5) . ?
C54 C55 1.548(5) . ?
C54' C56' 1.526(5) . ?
C54' C55' 1.529(5) . ?
C57 C58 1.532(5) . ?
C57 C59 1.535(5) . ?
C60 C61 1.404(4) . ?
C60 C65 1.405(4) . ?
C61 C62 1.391(5) . ?
C61 C66 1.514(5) . ?
C62 C63 1.372(6) . ?
C63 C64 1.383(6) . ?
C63 C69' 1.539(10) . ?
C63 C69 1.588(7) . ?
C64 C65 1.413(5) . ?
C65 C72 1.518(5) . ?
C66 C67 1.522(5) . ?
C66 C68 1.533(5) . ?
C69 C71 1.537(9) . ?
C69 C70 1.557(8) . ?
C69' C71' 1.504(15) . ?
C69' C70' 1.560(15) . ?
C72 C74 1.537(5) . ?
C72 C73 1.543(5) . ?
N1 C79 1.347(4) . ?
N1 C75 1.349(4) . ?
C75 C76 1.389(4) . ?
C76 C77 1.379(5) . ?
C77 C78 1.375(5) . ?
C78 C79 1.385(4) . ?

loop_
_geom_torsion_atom_site_label_1
_geom_torsion_atom_site_label_2
_geom_torsion_atom_site_label_3
_geom_torsion_atom_site_label_4
_geom_torsion
_geom_torsion_site_symmetry_1
_geom_torsion_site_symmetry_2
_geom_torsion_site_symmetry_3
_geom_torsion_site_symmetry_4
_geom_torsion_publ_flag
N1 Ti1 S1 C1 -175.95(11) . . . . ?
Cl2 Ti1 S1 C1 -87.14(10) . . . . ?
Cl1 Ti1 S1 C1 94.45(10) . . . . ?
S3 Ti1 S1 C1 11.31(11) . . . . ?
S2 Ti1 S1 C1 -0.23(9) . . . . ?
S4 Ti1 S1 C1 -176.79(11) . . . . ?
N1 Ti1 S2 C1 7.28(15) . . . . ?
Cl2 Ti1 S2 C1 93.51(10) . . . . ?
Cl1 Ti1 S2 C1 -85.24(10) . . . . ?
S3 Ti1 S2 C1 -171.93(10) . . . . ?
S4 Ti1 S2 C1 177.79(10) . . . . ?
S1 Ti1 S2 C1 0.23(9) . . . . ?
Ti1 S1 C1 C2 177.4(2) . . . . ?
Ti1 S1 C1 S2 0.35(15) . . . . ?
Ti1 S2 C1 C2 -177.7(2) . . . . ?
Ti1 S2 C1 S1 -0.36(15) . . . . ?
S1 C1 C2 C3 -74.1(3) . . . . ?
S2 C1 C2 C3 102.8(3) . . . . ?
S1 C1 C2 C7 108.6(3) . . . . ?
S2 C1 C2 C7 -74.4(3) . . . . ?
C7 C2 C3 C4 5.2(4) . . . . ?
C1 C2 C3 C4 -172.0(2) . . . . ?
C7 C2 C3 C8 -173.2(2) . . . . ?
C1 C2 C3 C8 9.7(4) . . . . ?
C2 C3 C4 C5 -0.9(4) . . . . ?
C8 C3 C4 C5 177.5(2) . . . . ?
C3 C4 C5 C6 -2.6(4) . . . . ?
C4 C5 C6 C7 1.8(4) . . . . ?
C5 C6 C7 C2 2.4(4) . . . . ?
C5 C6 C7 C23 -169.7(3) . . . . ?
C3 C2 C7 C6 -5.9(4) . . . . ?
C1 C2 C7 C6 171.2(2) . . . . ?
C3 C2 C7 C23 166.2(2) . . . . ?
C1 C2 C7 C23 -16.7(4) . . . . ?
C2 C3 C8 C9 -94.1(3) . . . . ?
C4 C3 C8 C9 87.6(3) . . . . ?
C2 C3 C8 C13 83.7(3) . . . . ?
C4 C3 C8 C13 -94.6(3) . . . . ?
C13 C8 C9 C10 -1.5(4) . . . . ?
C3 C8 C9 C10 176.2(2) . . . . ?
C13 C8 C9 C14 176.9(3) . . . . ?
C3 C8 C9 C14 -5.4(4) . . . . ?
C8 C9 C10 C11 0.3(4) . . . . ?
C14 C9 C10 C11 -178.1(3) . . . . ?
C9 C10 C11 C12 0.9(4) . . . . ?
C9 C10 C11 C17 -175.4(3) . . . . ?
C10 C11 C12 C13 -0.8(4) . . . . ?
C17 C11 C12 C13 175.4(3) . . . . ?
C11 C12 C13 C8 -0.3(4) . . . . ?
C11 C12 C13 C20 178.8(3) . . . . ?
C9 C8 C13 C12 1.6(4) . . . . ?
C3 C8 C13 C12 -176.2(3) . . . . ?
C9 C8 C13 C20 -177.6(3) . . . . ?
C3 C8 C13 C20 4.7(4) . . . . ?
C10 C9 C14 C15 -41.6(4) . . . . ?
C8 C9 C14 C15 140.0(3) . . . . ?
C10 C9 C14 C16 81.6(3) . . . . ?
C8 C9 C14 C16 -96.8(3) . . . . ?
C12 C11 C17 C19 48.9(4) . . . . ?
C10 C11 C17 C19 -135.0(3) . . . . ?
C12 C11 C17 C18 -75.7(3) . . . . ?
C10 C11 C17 C18 100.5(3) . . . . ?
C12 C13 C20 C21 31.3(4) . . . . ?
C8 C13 C20 C21 -149.6(3) . . . . ?
C12 C13 C20 C22 -92.6(3) . . . . ?
C8 C13 C20 C22 86.5(3) . . . . ?
C6 C7 C23 C28 -89.3(3) . . . . ?
C2 C7 C23 C28 98.8(3) . . . . ?
C6 C7 C23 C24 89.2(3) . . . . ?
C2 C7 C23 C24 -82.6(3) . . . . ?
C28 C23 C24 C25 -2.1(4) . . . . ?
C7 C23 C24 C25 179.3(2) . . . . ?
C28 C23 C24 C29 174.1(2) . . . . ?
C7 C23 C24 C29 -4.5(4) . . . . ?
C23 C24 C25 C26 -0.1(4) . . . . ?
C29 C24 C25 C26 -176.4(3) . . . . ?
C24 C25 C26 C27 2.0(4) . . . . ?
C24 C25 C26 C32 -175.2(3) . . . . ?
C25 C26 C27 C28 -1.7(4) . . . . ?
C32 C26 C27 C28 175.4(3) . . . . ?
C24 C23 C28 C27 2.4(4) . . . . ?
C7 C23 C28 C27 -179.1(3) . . . . ?
C24 C23 C28 C35 -175.0(3) . . . . ?
C7 C23 C28 C35 3.6(4) . . . . ?
C26 C27 C28 C23 -0.5(4) . . . . ?
C26 C27 C28 C35 176.9(3) . . . . ?
C25 C24 C29 C31 68.8(3) . . . . ?
C23 C24 C29 C31 -107.4(3) . . . . ?
C25 C24 C29 C30 -54.6(4) . . . . ?
C23 C24 C29 C30 129.2(3) . . . . ?
C25 C26 C32 C34 -148.4(3) . . . . ?
C27 C26 C32 C34 34.5(4) . . . . ?
C25 C26 C32 C33 85.6(4) . . . . ?
C27 C26 C32 C33 -91.5(4) . . . . ?
C23 C28 C35 C36 -142.1(3) . . . . ?
C27 C28 C35 C36 40.5(4) . . . . ?
C23 C28 C35 C37 93.7(3) . . . . ?
C27 C28 C35 C37 -83.6(4) . . . . ?
N1 Ti1 S3 C38 7.15(15) . . . . ?
Cl2 Ti1 S3 C38 -86.87(9) . . . . ?
Cl1 Ti1 S3 C38 92.36(9) . . . . ?
S2 Ti1 S3 C38 -173.63(10) . . . . ?
S4 Ti1 S3 C38 -0.77(9) . . . . ?
S1 Ti1 S3 C38 175.23(10) . . . . ?
N1 Ti1 S4 C38 -174.37(11) . . . . ?
Cl2 Ti1 S4 C38 95.74(9) . . . . ?
Cl1 Ti1 S4 C38 -85.99(9) . . . . ?
S3 Ti1 S4 C38 0.77(9) . . . . ?
S2 Ti1 S4 C38 11.39(11) . . . . ?
S1 Ti1 S4 C38 -173.53(11) . . . . ?
Ti1 S4 C38 C39 177.6(2) . . . . ?
Ti1 S4 C38 S3 -1.19(14) . . . . ?
Ti1 S3 C38 C39 -177.6(2) . . . . ?
Ti1 S3 C38 S4 1.20(14) . . . . ?
S4 C38 C39 C40 -70.7(3) . . . . ?
S3 C38 C39 C40 107.9(3) . . . . ?
S4 C38 C39 C44 109.8(3) . . . . ?
S3 C38 C39 C44 -71.5(3) . . . . ?
C44 C39 C40 C41 1.4(4) . . . . ?
C38 C39 C40 C41 -178.0(3) . . . . ?
C44 C39 C40 C45 -178.5(3) . . . . ?
C38 C39 C40 C45 2.0(4) . . . . ?
C39 C40 C41 C42 -0.9(5) . . . . ?
C45 C40 C41 C42 179.0(3) . . . . ?
C40 C41 C42 C43 0.1(5) . . . . ?
C41 C42 C43 C44 0.1(5) . . . . ?
C42 C43 C44 C39 0.3(4) . . . . ?
C42 C43 C44 C60 -174.0(3) . . . . ?
C40 C39 C44 C43 -1.1(4) . . . . ?
C38 C39 C44 C43 178.3(3) . . . . ?
C40 C39 C44 C60 173.0(3) . . . . ?
C38 C39 C44 C60 -7.6(4) . . . . ?
C41 C40 C45 C46 91.5(3) . . . . ?
C39 C40 C45 C46 -88.6(3) . . . . ?
C41 C40 C45 C50 -86.4(3) . . . . ?
C39 C40 C45 C50 93.5(3) . . . . ?
C50 C45 C46 C47 0.2(4) . . . . ?
C40 C45 C46 C47 -177.7(3) . . . . ?
C50 C45 C46 C51 177.7(3) . . . . ?
C40 C45 C46 C51 -0.2(4) . . . . ?
C45 C46 C47 C48 0.0(4) . . . . ?
C51 C46 C47 C48 -177.6(3) . . . . ?
C46 C47 C48 C49 -0.2(5) . . . . ?
C46 C47 C48 C54 -178.4(3) . . . . ?
C46 C47 C48 C54' -171.6(5) . . . . ?
C47 C48 C49 C50 0.2(5) . . . . ?
C54 C48 C49 C50 178.4(3) . . . . ?
C54' C48 C49 C50 163.8(9) . . . . ?
C48 C49 C50 C45 0.0(4) . . . . ?
C48 C49 C50 C57 178.6(3) . . . . ?
C46 C45 C50 C49 -0.2(4) . . . . ?
C40 C45 C50 C49 177.7(3) . . . . ?
C46 C45 C50 C57 -178.7(3) . . . . ?
C40 C45 C50 C57 -0.8(4) . . . . ?
C45 C46 C51 C53 139.6(3) . . . . ?
C47 C46 C51 C53 -43.0(4) . . . . ?
C45 C46 C51 C52 -96.8(4) . . . . ?
C47 C46 C51 C52 80.7(4) . . . . ?
C49 C48 C54 C56 143.9(3) . . . . ?
C47 C48 C54 C56 -38.0(4) . . . . ?
C54' C48 C54 C56 -51.1(9) . . . . ?
C49 C48 C54 C55 -92.0(4) . . . . ?
C47 C48 C54 C55 86.2(4) . . . . ?
C54' C48 C54 C55 73.1(9) . . . . ?
C49 C48 C54' C56' 65.6(13) . . . . ?
C47 C48 C54' C56' -128.8(8) . . . . ?
C54 C48 C54' C56' 40.3(8) . . . . ?
C49 C48 C54' C55' -54.1(14) . . . . ?
C47 C48 C54' C55' 111.5(8) . . . . ?
C54 C48 C54' C55' -79.5(10) . . . . ?
C49 C50 C57 C58 39.9(4) . . . . ?
C45 C50 C57 C58 -141.5(3) . . . . ?
C49 C50 C57 C59 -83.4(4) . . . . ?
C45 C50 C57 C59 95.2(4) . . . . ?
C43 C44 C60 C61 87.0(3) . . . . ?
C39 C44 C60 C61 -87.1(3) . . . . ?
C43 C44 C60 C65 -89.5(3) . . . . ?
C39 C44 C60 C65 96.5(3) . . . . ?
C65 C60 C61 C62 1.1(4) . . . . ?
C44 C60 C61 C62 -175.4(3) . . . . ?
C65 C60 C61 C66 177.6(3) . . . . ?
C44 C60 C61 C66 1.1(4) . . . . ?
C60 C61 C62 C63 0.3(5) . . . . ?
C66 C61 C62 C63 -176.2(3) . . . . ?
C61 C62 C63 C64 -2.0(6) . . . . ?
C61 C62 C63 C69' -171.2(5) . . . . ?
C61 C62 C63 C69 172.0(4) . . . . ?
C62 C63 C64 C65 2.2(6) . . . . ?
C69' C63 C64 C65 167.5(7) . . . . ?
C69 C63 C64 C65 -172.7(4) . . . . ?
C61 C60 C65 C64 -0.8(4) . . . . ?
C44 C60 C65 C64 175.5(3) . . . . ?
C61 C60 C65 C72 -178.2(3) . . . . ?
C44 C60 C65 C72 -1.8(4) . . . . ?
C63 C64 C65 C60 -0.9(5) . . . . ?
C63 C64 C65 C72 176.5(4) . . . . ?
C62 C61 C66 C67 -51.3(4) . . . . ?
C60 C61 C66 C67 132.2(3) . . . . ?
C62 C61 C66 C68 72.7(4) . . . . ?
C60 C61 C66 C68 -103.7(4) . . . . ?
C62 C63 C69 C71 -18.2(7) . . . . ?
C64 C63 C69 C71 155.9(5) . . . . ?
C69' C63 C69 C71 -55.8(9) . . . . ?
C62 C63 C69 C70 100.1(5) . . . . ?
C64 C63 C69 C70 -85.8(5) . . . . ?
C69' C63 C69 C70 62.5(9) . . . . ?
C62 C63 C69' C71' -127.0(6) . . . . ?
C64 C63 C69' C71' 66.7(9) . . . . ?
C69 C63 C69' C71' 23.5(7) . . . . ?
C62 C63 C69' C70' 107.5(8) . . . . ?
C64 C63 C69' C70' -58.8(11) . . . . ?
C69 C63 C69' C70' -102.0(12) . . . . ?
C60 C65 C72 C74 92.9(4) . . . . ?
C64 C65 C72 C74 -84.3(4) . . . . ?
C60 C65 C72 C73 -142.0(3) . . . . ?
C64 C65 C72 C73 40.7(4) . . . . ?
Cl2 Ti1 N1 C79 -31.6(2) . . . . ?
Cl1 Ti1 N1 C79 148.1(2) . . . . ?
S3 Ti1 N1 C79 -127.09(19) . . . . ?
S2 Ti1 N1 C79 54.2(3) . . . . ?
S4 Ti1 N1 C79 -119.5(2) . . . . ?
S1 Ti1 N1 C79 60.9(2) . . . . ?
Cl2 Ti1 N1 C75 147.8(2) . . . . ?
Cl1 Ti1 N1 C75 -32.5(2) . . . . ?
S3 Ti1 N1 C75 52.3(3) . . . . ?
S2 Ti1 N1 C75 -126.39(18) . . . . ?
S4 Ti1 N1 C75 59.90(19) . . . . ?
S1 Ti1 N1 C75 -119.7(2) . . . . ?
C79 N1 C75 C76 -0.1(4) . . . . ?
Ti1 N1 C75 C76 -179.6(2) . . . . ?
N1 C75 C76 C77 -0.4(5) . . . . ?
C75 C76 C77 C78 0.5(5) . . . . ?
C76 C77 C78 C79 -0.2(5) . . . . ?
C75 N1 C79 C78 0.5(4) . . . . ?
Ti1 N1 C79 C78 180.0(2) . . . . ?
C77 C78 C79 N1 -0.4(5) . . . . ?
